data_7235180
loop_
_publ_author_name
'Chung-Hao Tseng'
'Mark A. Fox'
'Jia-Ling Liao'
'Chia-Hao Ku'
'Zong-Ting Sie'
'Chih-Hao Chang'
'Jin-Yun Wang'
'Zhong-Ning Chen'
'Gene-Hsiang Lee'
'Yun Chi'

_publ_section_title
;
 Luminescent Pt(ii) complexes featuring imidazolylidene-pyridylidene and
 dianionic bipyrazolate: from fundamentals to OLED fabrications
;
_journal_name_full 'Journal of Materials Chemistry C'
_journal_page_first 1420
_journal_page_last 1435
_journal_paper_doi 10.1039/C6TC05154E
_journal_volume 5
_journal_year 2017
_chemical_formula_sum 'C46 H50 F12 N14 O3 Pt2'
_chemical_formula_weight 1465.18
_space_group_crystal_system triclinic
_space_group_IT_number 2
_space_group_name_Hall '-P 1'
_space_group_name_H-M_alt 'P -1'
_atom_sites_solution_hydrogens mixed
_cell_angle_alpha 72.0438(10)
_cell_angle_beta 69.3280(10)
_cell_angle_gamma 68.7506(9)
_cell_formula_units_Z 2
_cell_length_a 12.2448(6)
_cell_length_b 15.2481(8)
_cell_length_c 16.3269(8)
_cell_measurement_reflns_used 8846
_cell_measurement_temperature 200(2)
_cell_measurement_theta_max 25.44
_cell_measurement_theta_min 2.66
_cell_volume 2600.7(2)
_computing_cell_refinement 'Bruker SAINT'
_computing_data_collection 'Bruker SMART'
_computing_data_reduction 'Bruker SAINT'
_computing_molecular_graphics 'Bruker SHELXTL'
_computing_publication_material 'Bruker SHELXTL'
_computing_structure_refinement 'SHELXL-2014/7 (Sheldrick, 2014)'
_computing_structure_solution 'Bruker SHELXTL'
_diffrn_ambient_temperature 200(2)
_diffrn_measured_fraction_theta_full 1.000
_diffrn_measured_fraction_theta_max 0.996
_diffrn_measurement_device_type 'BRUKER SMART APEXCCD area detector'
_diffrn_measurement_method 'omega scans'
_diffrn_radiation_type MoK\a
_diffrn_radiation_wavelength 0.71073
_diffrn_reflns_av_R_equivalents 0.0399
_diffrn_reflns_av_unetI/netI 0.0464
_diffrn_reflns_Laue_measured_fraction_full 1.000
_diffrn_reflns_Laue_measured_fraction_max 0.996
_diffrn_reflns_limit_h_max 15
_diffrn_reflns_limit_h_min -15
_diffrn_reflns_limit_k_max 19
_diffrn_reflns_limit_k_min -19
_diffrn_reflns_limit_l_max 21
_diffrn_reflns_limit_l_min -21
_diffrn_reflns_number 33634
_diffrn_reflns_point_group_measured_fraction_full 1.000
_diffrn_reflns_point_group_measured_fraction_max 0.996
_diffrn_reflns_theta_full 25.242
_diffrn_reflns_theta_max 27.494
_diffrn_reflns_theta_min 1.782
_exptl_absorpt_coefficient_mu 5.472
_exptl_absorpt_correction_T_max 0.746
_exptl_absorpt_correction_T_min 0.491
_exptl_absorpt_correction_type multi-scan
_exptl_absorpt_process_details 'SADABS (Bruker, 2008)'
_exptl_crystal_colour colorless
_exptl_crystal_density_diffrn 1.871
_exptl_crystal_density_meas ?
_exptl_crystal_description block
_exptl_crystal_F_000 1424
_exptl_crystal_size_max 0.300
_exptl_crystal_size_mid 0.210
_exptl_crystal_size_min 0.130
_refine_diff_density_max 1.836
_refine_diff_density_min -0.866
_refine_diff_density_rms 0.127
_refine_ls_extinction_coef .
_refine_ls_extinction_method none
_refine_ls_goodness_of_fit_ref 1.044
_refine_ls_hydrogen_treatment constr
_refine_ls_matrix_type full
_refine_ls_number_parameters 714
_refine_ls_number_reflns 11904
_refine_ls_number_restraints 20
_refine_ls_restrained_S_all 1.057
_refine_ls_R_factor_all 0.0450
_refine_ls_R_factor_gt 0.0347
_refine_ls_shift/su_max 0.003
_refine_ls_shift/su_mean 0.000
_refine_ls_structure_factor_coef Fsqd
_refine_ls_weighting_details 'w=1/[\s^2^(Fo^2^)+(0.0382P)^2^+1.0865P] where P=(Fo^2^+2Fc^2^)/3'
_refine_ls_weighting_scheme calc
_refine_ls_wR_factor_gt 0.0790
_refine_ls_wR_factor_ref 0.0836
_reflns_Friedel_coverage 0.000
_reflns_Friedel_fraction_full .
_reflns_Friedel_fraction_max .
_reflns_number_gt 9941
_reflns_number_total 11904
_reflns_threshold_expression 'I > 2\s(I)'
_cod_data_source_file J-Mater-Chem-C-2017-5-1420.cif
_cod_data_source_block 1
_cod_depositor_comments
;
The following automatic conversions were performed:

data item '_exptl_crystal_density_meas' value 'not_measured' was
changed to '?' -- the value is perceived as not measured.

Automatic conversion script
Id: cif_fix_values 6909 2019-04-08 15:41:33Z antanas 
;
_cod_database_code 7235180
_shelx_space_group_comment
; 
The symmetry employed for this shelxl refinement is uniquely defined 
by the following loop, which should always be used as a source of 
symmetry information in preference to the above space-group names. 
They are only intended as comments. 
;
_shelx_estimated_absorpt_t_min 0.291
_shelx_estimated_absorpt_t_max 0.536

loop_
_space_group_symop_operation_xyz
'x, y, z'
'-x, -y, -z'

loop_
_atom_site_label
_atom_site_type_symbol
_atom_site_fract_x
_atom_site_fract_y
_atom_site_fract_z
_atom_site_U_iso_or_equiv
_atom_site_adp_type
_atom_site_occupancy
_atom_site_site_symmetry_order
_atom_site_calc_flag
_atom_site_refinement_flags_posn
_atom_site_refinement_flags_adp
_atom_site_refinement_flags_occupancy
_atom_site_disorder_assembly
_atom_site_disorder_group
Pt1 Pt 1.01572(2) 0.72202(2) 0.91695(2) 0.02640(6) Uani 1 1 d . . . . .
N1 N 1.1241(4) 0.7871(3) 0.7183(3) 0.0320(9) Uani 1 1 d . . . . .
N2 N 1.0415(4) 0.8144(3) 0.7950(2) 0.0298(8) Uani 1 1 d . . . . .
N3 N 0.8353(3) 0.7915(3) 0.9239(3) 0.0297(8) Uani 1 1 d . . . . .
N4 N 0.7447(3) 0.7479(3) 0.9585(3) 0.0323(9) Uani 1 1 d . . . . .
N5 N 1.2948(4) 0.6705(3) 0.8674(3) 0.0355(9) Uani 1 1 d . . . . .
N6 N 1.0964(4) 0.5403(3) 1.0238(3) 0.0326(9) Uani 1 1 d . . . . .
N7 N 0.9143(4) 0.6010(3) 1.1032(3) 0.0370(9) Uani 1 1 d . U . . .
C1 C 1.1884(4) 0.6481(3) 0.9103(3) 0.0287(10) Uani 1 1 d . . . . .
C2 C 1.2042(4) 0.5546(3) 0.9607(3) 0.0297(10) Uani 1 1 d . . . . .
C3 C 1.3157(5) 0.4888(5) 0.9557(4) 0.0493(14) Uani 1 1 d . . . . .
H3 H 1.3220 0.4245 0.9884 0.059 Uiso 1 1 calc R U . . .
C4 C 1.4171(7) 0.5147(6) 0.9044(5) 0.072(2) Uani 1 1 d . . . . .
H4 H 1.4951 0.4688 0.8969 0.086 Uiso 1 1 calc R U . . .
C5 C 1.4045(6) 0.6046(5) 0.8657(5) 0.0626(18) Uani 1 1 d . . . . .
H5 H 1.4758 0.6251 0.8348 0.075 Uiso 1 1 calc R U . . .
C6 C 0.9968(4) 0.6203(3) 1.0267(3) 0.0277(10) Uani 1 1 d . . . . .
C7 C 1.0797(5) 0.4653(4) 1.0980(3) 0.0395(12) Uani 1 1 d . . . . .
H7 H 1.1353 0.4037 1.1105 0.047 Uiso 1 1 calc R U . . .
C8 C 0.9610(6) 0.5028(4) 1.1498(4) 0.0542(16) Uani 1 1 d . U . . .
H8 H 0.9190 0.4702 1.2048 0.065 Uiso 1 1 calc R U . . .
C9 C 1.2982(5) 0.7704(4) 0.8246(4) 0.0499(14) Uani 1 1 d . . . . .
H9A H 1.2150 0.8126 0.8290 0.075 Uiso 1 1 calc R U . . .
H9B H 1.3380 0.7911 0.8548 0.075 Uiso 1 1 calc R U . . .
H9C H 1.3440 0.7737 0.7614 0.075 Uiso 1 1 calc R U . . .
C10 C 0.8004(5) 0.6678(5) 1.1391(4) 0.0567(16) Uani 1 1 d . . . . .
H10A H 0.7568 0.6351 1.1963 0.085 Uiso 1 1 calc R U . . .
H10B H 0.8166 0.7219 1.1484 0.085 Uiso 1 1 calc R U . . .
H10C H 0.7505 0.6917 1.0969 0.085 Uiso 1 1 calc R U . . .
C11 C 1.1823(5) 0.8655(4) 0.5609(3) 0.0458(13) Uani 1 1 d . . . . .
C12 C 1.1039(4) 0.8659(4) 0.6545(3) 0.0338(11) Uani 1 1 d . . . . .
C13 C 1.0132(5) 0.9422(4) 0.6865(3) 0.0407(12) Uani 1 1 d . . . . .
H13 H 0.9841 1.0050 0.6536 0.049 Uiso 1 1 calc R U . . .
C14 C 0.9738(4) 0.9071(3) 0.7776(3) 0.0326(10) Uani 1 1 d . . . . .
C15 C 0.8733(5) 0.9514(3) 0.8510(3) 0.0375(12) Uani 1 1 d . . . . .
C16 C 0.7896(5) 0.8877(3) 0.8959(3) 0.0356(11) Uani 1 1 d . . . . .
C17 C 0.6658(5) 0.9091(4) 0.9133(3) 0.0418(13) Uani 1 1 d . . . . .
H17 H 0.6091 0.9704 0.9021 0.050 Uiso 1 1 calc R U . . .
C18 C 0.6422(4) 0.8205(4) 0.9513(3) 0.0362(11) Uani 1 1 d . . . . .
C19 C 0.5245(5) 0.8008(4) 0.9843(4) 0.0485(14) Uani 1 1 d D . . . .
C20 C 0.9285(6) 0.9611(4) 0.9177(4) 0.0485(14) Uani 1 1 d . . . . .
H20A H 0.8630 0.9900 0.9655 0.073 Uiso 1 1 calc R U . . .
H20B H 0.9748 0.8974 0.9434 0.073 Uiso 1 1 calc R U . . .
H20C H 0.9827 1.0023 0.8866 0.073 Uiso 1 1 calc R U . . .
C21 C 0.8038(6) 1.0515(4) 0.8101(4) 0.0558(17) Uani 1 1 d . . . . .
H21A H 0.7381 1.0809 0.8574 0.084 Uiso 1 1 calc R U . . .
H21B H 0.8596 1.0915 0.7799 0.084 Uiso 1 1 calc R U . . .
H21C H 0.7692 1.0463 0.7666 0.084 Uiso 1 1 calc R U . . .
F1 F 1.2286(3) 0.7782(2) 0.5418(2) 0.0559(9) Uani 1 1 d . . . . .
F2 F 1.2792(4) 0.8970(3) 0.5431(2) 0.0720(11) Uani 1 1 d . . . . .
F3 F 1.1212(4) 0.9214(3) 0.5018(2) 0.0830(13) Uani 1 1 d . . . . .
F4 F 0.4933(5) 0.7652(6) 1.0727(4) 0.101(2) Uani 0.837(5) 1 d . U P A 1
F5 F 0.4323(4) 0.8750(3) 0.9702(4) 0.0841(18) Uani 0.837(5) 1 d . U P A 1
F6 F 0.5182(4) 0.7319(4) 0.9526(4) 0.0881(18) Uani 0.837(5) 1 d . U P A 1
F4' F 0.445(3) 0.856(3) 1.043(2) 0.101(2) Uani 0.163(5) 1 d . . P A 2
F5' F 0.482(2) 0.8260(19) 0.911(2) 0.0841(18) Uani 0.163(5) 1 d . . P A 2
F6' F 0.522(3) 0.7147(12) 1.037(2) 0.0881(18) Uani 0.163(5) 1 d D . P A 2
Pt2 Pt 0.80789(2) 0.70280(2) 0.42286(2) 0.02715(6) Uani 1 1 d . . . . .
N8 N 1.0269(4) 0.7000(3) 0.2652(3) 0.0358(9) Uani 1 1 d . . . . .
N9 N 0.9112(4) 0.7505(3) 0.2990(3) 0.0326(9) Uani 1 1 d . . . . .
N10 N 0.6788(3) 0.7447(3) 0.3551(2) 0.0298(8) Uani 1 1 d . . . . .
N11 N 0.6043(3) 0.6920(3) 0.3667(2) 0.0310(9) Uani 1 1 d . . . . .
N12 N 1.0398(4) 0.6702(3) 0.4762(3) 0.0398(10) Uani 1 1 d . . . . .
N13 N 0.7957(5) 0.5683(3) 0.5883(3) 0.0410(11) Uani 0.602(7) 1 d . . P B 1
C23' C 0.7957(5) 0.5683(3) 0.5883(3) 0.0410(11) Uani 0.398(7) 1 d . . P B 2
N14 N 0.6073(4) 0.6315(3) 0.5811(3) 0.0398(10) Uani 1 1 d . . . . .
C22 C 0.9340(4) 0.6522(4) 0.4885(3) 0.0353(11) Uani 1 1 d . . . . .
C23 C 0.9155(5) 0.5793(3) 0.5621(3) 0.0408(12) Uani 0.602(7) 1 d . . P B 1
N13' N 0.9155(5) 0.5793(3) 0.5621(3) 0.0408(12) Uani 0.398(7) 1 d . . P B 2
C24 C 0.9853(9) 0.5208(7) 0.6191(6) 0.0356(17) Uani 0.602(7) 1 d . . P B 1
H24 H 0.9629 0.4713 0.6678 0.043 Uiso 0.602(7) 1 calc R U P B 1
C25 C 1.0929(10) 0.5444(7) 0.5954(7) 0.045(2) Uani 0.602(7) 1 d . . P B 1
H25 H 1.1528 0.5092 0.6270 0.054 Uiso 0.602(7) 1 calc R U P B 1
C24' C 0.7878(14) 0.4969(10) 0.6639(9) 0.0356(17) Uani 0.398(7) 1 d . . P B 2
H24' H 0.8517 0.4543 0.6895 0.043 Uiso 0.398(7) 1 calc R U P B 2
C25' C 0.6642(15) 0.5010(12) 0.6947(12) 0.045(2) Uani 0.398(7) 1 d . . P B 2
H25' H 0.6356 0.4573 0.7469 0.054 Uiso 0.398(7) 1 calc R U P B 2
C26 C 1.1096(5) 0.6129(5) 0.5316(4) 0.0509(15) Uani 1 1 d . . . . .
H26 H 1.1836 0.6272 0.5199 0.061 Uiso 0.602(7) 1 calc R U P B 1
H26' H 1.1870 0.6114 0.5333 0.061 Uiso 0.398(7) 1 calc R U P B 2
C27 C 0.7213(4) 0.6364(4) 0.5392(3) 0.0330(11) Uani 1 1 d . . . . .
C28 C 0.7230(11) 0.5141(8) 0.6593(7) 0.044(2) Uani 0.602(7) 1 d . . P B 1
H28 H 0.7514 0.4590 0.7015 0.052 Uiso 0.602(7) 1 calc R U P B 1
C28' C 1.0277(16) 0.5533(13) 0.5886(11) 0.044(2) Uani 0.398(7) 1 d . . P B 2
H28' H 1.0459 0.5030 0.6377 0.052 Uiso 0.398(7) 1 calc R U P B 2
C29 C 0.5956(6) 0.5591(5) 0.6553(4) 0.0547(16) Uani 1 1 d . . . . .
H29 H 0.5242 0.5422 0.6941 0.066 Uiso 0.602(7) 1 calc R U P B 1
H29' H 0.5146 0.5547 0.6808 0.066 Uiso 0.398(7) 1 calc R U P B 2
C30 C 1.0749(6) 0.7523(5) 0.4100(4) 0.0631(18) Uani 1 1 d . . . . .
H30A H 1.0146 0.7856 0.3758 0.095 Uiso 1 1 calc R U . . .
H30B H 1.0787 0.7967 0.4407 0.095 Uiso 1 1 calc R U . . .
H30C H 1.1550 0.7294 0.3692 0.095 Uiso 1 1 calc R U . . .
C31 C 0.4986(5) 0.7032(5) 0.5586(4) 0.0598(17) Uani 1 1 d . . . . .
H31A H 0.4259 0.6841 0.5982 0.090 Uiso 1 1 calc R U . . .
H31B H 0.4937 0.7659 0.5662 0.090 Uiso 1 1 calc R U . . .
H31C H 0.5034 0.7076 0.4963 0.090 Uiso 1 1 calc R U . . .
C32 C 1.1828(5) 0.7099(5) 0.1247(4) 0.0473(14) Uani 1 1 d . . . . .
C33 C 1.0578(5) 0.7450(4) 0.1800(3) 0.0367(12) Uani 1 1 d . . . . .
C34 C 0.9650(5) 0.8239(4) 0.1587(3) 0.0391(12) Uani 1 1 d . . . . .
H34 H 0.9657 0.8672 0.1025 0.047 Uiso 1 1 calc R U . . .
C35 C 0.8696(5) 0.8266(4) 0.2370(3) 0.0349(11) Uani 1 1 d . . . . .
C36 C 0.7410(5) 0.8893(4) 0.2581(4) 0.0406(12) Uani 1 1 d . . . . .
C37 C 0.6595(4) 0.8252(3) 0.2913(3) 0.0332(11) Uani 1 1 d . . . . .
C38 C 0.5660(5) 0.8261(4) 0.2607(3) 0.0378(12) Uani 1 1 d . . . . .
H38 H 0.5311 0.8735 0.2163 0.045 Uiso 1 1 calc R U . . .
C39 C 0.5357(4) 0.7422(4) 0.3099(3) 0.0336(11) Uani 1 1 d . . . . .
C40 C 0.4478(5) 0.7019(4) 0.3028(4) 0.0418(12) Uani 1 1 d . . . . .
C41 C 0.7194(6) 0.9454(4) 0.3302(4) 0.0545(16) Uani 1 1 d . . . . .
H41A H 0.6350 0.9860 0.3433 0.082 Uiso 1 1 calc R U . . .
H41B H 0.7349 0.8996 0.3849 0.082 Uiso 1 1 calc R U . . .
H41C H 0.7748 0.9857 0.3077 0.082 Uiso 1 1 calc R U . . .
C42 C 0.7148(6) 0.9623(4) 0.1742(4) 0.0587(17) Uani 1 1 d . . . . .
H42A H 0.6304 1.0030 0.1889 0.088 Uiso 1 1 calc R U . . .
H42B H 0.7703 1.0026 0.1517 0.088 Uiso 1 1 calc R U . . .
H42C H 0.7268 0.9284 0.1283 0.088 Uiso 1 1 calc R U . . .
F7 F 1.2684(3) 0.7077(3) 0.1585(2) 0.0709(12) Uani 1 1 d . . . . .
F8 F 1.2094(3) 0.6204(3) 0.1146(2) 0.0682(10) Uani 1 1 d . . . . .
F9 F 1.2018(4) 0.7643(3) 0.0419(2) 0.0749(11) Uani 1 1 d . . . . .
F10 F 0.4998(3) 0.6345(3) 0.2531(2) 0.0653(10) Uani 1 1 d . . . . .
F11 F 0.3632(3) 0.7671(3) 0.2669(3) 0.0736(12) Uani 1 1 d . . . . .
F12 F 0.3902(3) 0.6576(3) 0.3817(2) 0.0595(9) Uani 1 1 d . . . . .
O1 O 0.3780(3) 0.5055(3) 0.5583(2) 0.0423(8) Uani 1 1 d . . . . .
H1A H 0.3718 0.4485 0.5769 0.063 Uiso 1 1 d R U . . .
H1B H 0.4423 0.5029 0.5687 0.063 Uiso 1 1 d R U . . .
O2 O 0.7264(4) 0.4117(3) 0.2847(2) 0.0544(10) Uani 1 1 d . . . . .
H2A H 0.7769 0.3559 0.2846 0.082 Uiso 1 1 d R U . . .
H2B H 0.7137 0.4220 0.3359 0.082 Uiso 1 1 d R U . . .
O3 O 0.6337(7) 0.7510(8) 0.7071(6) 0.138(3) Uani 1 1 d . . . . .
C43 C 0.7322(10) 0.7216(9) 0.7401(7) 0.116(4) Uani 1 1 d . . . . .
H43A H 0.7768 0.6541 0.7350 0.139 Uiso 1 1 calc R U . . .
H43B H 0.7038 0.7241 0.8044 0.139 Uiso 1 1 calc R U . . .
C44 C 0.8112(11) 0.7786(10) 0.6949(9) 0.124(4) Uani 1 1 d . . . . .
H44A H 0.8850 0.7437 0.6546 0.149 Uiso 1 1 calc R U . . .
H44B H 0.8363 0.7955 0.7380 0.149 Uiso 1 1 calc R U . . .
C45 C 0.743(2) 0.8685(12) 0.6414(12) 0.214(9) Uani 1 1 d . . . . .
H45A H 0.7251 0.9261 0.6650 0.257 Uiso 1 1 calc R U . . .
H45B H 0.7878 0.8791 0.5772 0.257 Uiso 1 1 calc R U . . .
C46 C 0.6301(14) 0.8423(10) 0.6568(11) 0.158(6) Uani 1 1 d . . . . .
H46A H 0.5591 0.8889 0.6878 0.189 Uiso 1 1 calc R U . . .
H46B H 0.6188 0.8469 0.5984 0.189 Uiso 1 1 calc R U . . .

loop_
_atom_site_aniso_label
_atom_site_aniso_U_11
_atom_site_aniso_U_22
_atom_site_aniso_U_33
_atom_site_aniso_U_23
_atom_site_aniso_U_13
_atom_site_aniso_U_12
Pt1 0.02849(10) 0.02317(9) 0.02692(10) -0.00424(7) -0.00920(7) -0.00583(7)
N1 0.031(2) 0.035(2) 0.028(2) -0.0076(17) -0.0089(17) -0.0070(18)
N2 0.034(2) 0.028(2) 0.0252(19) 0.0005(16) -0.0079(17) -0.0106(17)
N3 0.026(2) 0.026(2) 0.032(2) -0.0033(16) -0.0063(16) -0.0057(16)
N4 0.028(2) 0.031(2) 0.033(2) -0.0058(17) -0.0060(17) -0.0052(17)
N5 0.031(2) 0.046(2) 0.032(2) -0.0132(19) -0.0122(18) -0.0053(19)
N6 0.039(2) 0.029(2) 0.033(2) -0.0083(17) -0.0146(18) -0.0073(18)
N7 0.044(3) 0.049(2) 0.026(2) -0.0078(17) -0.0089(18) -0.023(2)
C1 0.034(3) 0.035(3) 0.020(2) -0.0094(19) -0.0051(19) -0.013(2)
C2 0.032(3) 0.032(2) 0.030(2) -0.0103(19) -0.013(2) -0.007(2)
C3 0.037(3) 0.063(4) 0.044(3) -0.015(3) -0.012(3) -0.005(3)
C4 0.069(5) 0.084(6) 0.065(5) -0.021(4) -0.026(4) -0.012(4)
C5 0.054(4) 0.068(5) 0.074(5) -0.032(4) -0.031(4) -0.001(3)
C6 0.035(3) 0.021(2) 0.030(2) -0.0037(18) -0.014(2) -0.0076(19)
C7 0.055(3) 0.029(3) 0.038(3) 0.001(2) -0.023(3) -0.013(2)
C8 0.086(5) 0.055(3) 0.038(3) 0.006(3) -0.029(3) -0.040(3)
C9 0.049(3) 0.065(4) 0.043(3) -0.004(3) -0.011(3) -0.032(3)
C10 0.043(3) 0.091(5) 0.042(3) -0.033(3) 0.000(3) -0.021(3)
C11 0.049(3) 0.052(3) 0.029(3) -0.006(2) -0.009(2) -0.009(3)
C12 0.035(3) 0.036(3) 0.030(2) 0.000(2) -0.011(2) -0.013(2)
C13 0.048(3) 0.036(3) 0.030(3) 0.004(2) -0.012(2) -0.012(2)
C14 0.034(3) 0.032(3) 0.033(2) -0.003(2) -0.009(2) -0.013(2)
C15 0.044(3) 0.020(2) 0.037(3) -0.002(2) -0.006(2) -0.005(2)
C16 0.040(3) 0.027(2) 0.034(3) -0.005(2) -0.008(2) -0.006(2)
C17 0.038(3) 0.028(3) 0.043(3) -0.007(2) -0.009(2) 0.007(2)
C18 0.031(3) 0.037(3) 0.033(3) -0.005(2) -0.009(2) -0.002(2)
C19 0.032(3) 0.051(3) 0.048(3) -0.004(3) -0.008(3) -0.004(3)
C20 0.060(4) 0.039(3) 0.046(3) -0.019(3) -0.002(3) -0.018(3)
C21 0.057(4) 0.025(3) 0.057(4) -0.003(3) 0.000(3) 0.000(3)
F1 0.062(2) 0.061(2) 0.0411(18) -0.0223(16) -0.0106(16) -0.0079(18)
F2 0.070(3) 0.091(3) 0.057(2) -0.022(2) 0.0099(19) -0.046(2)
F3 0.081(3) 0.096(3) 0.0352(19) -0.0041(19) -0.0196(19) 0.012(2)
F4 0.066(3) 0.161(5) 0.067(3) 0.021(3) -0.017(3) -0.060(4)
F5 0.029(2) 0.060(3) 0.129(5) 0.005(3) -0.020(3) 0.003(2)
F6 0.051(3) 0.096(4) 0.130(4) -0.054(3) 0.000(3) -0.034(3)
F4' 0.066(3) 0.161(5) 0.067(3) 0.021(3) -0.017(3) -0.060(4)
F5' 0.029(2) 0.060(3) 0.129(5) 0.005(3) -0.020(3) 0.003(2)
F6' 0.051(3) 0.096(4) 0.130(4) -0.054(3) 0.000(3) -0.034(3)
Pt2 0.02479(10) 0.03346(11) 0.02472(9) -0.00596(7) -0.00908(7) -0.00777(8)
N8 0.032(2) 0.045(2) 0.032(2) -0.0082(18) -0.0083(18) -0.0134(19)
N9 0.030(2) 0.039(2) 0.029(2) -0.0035(17) -0.0059(17) -0.0150(18)
N10 0.028(2) 0.036(2) 0.028(2) -0.0080(17) -0.0108(16) -0.0081(17)
N11 0.027(2) 0.037(2) 0.030(2) -0.0044(17) -0.0121(17) -0.0080(17)
N12 0.031(2) 0.056(3) 0.039(2) -0.011(2) -0.0143(19) -0.014(2)
N13 0.051(3) 0.037(3) 0.026(2) -0.0086(19) -0.003(2) -0.008(2)
C23' 0.051(3) 0.037(3) 0.026(2) -0.0086(19) -0.003(2) -0.008(2)
N14 0.034(2) 0.056(3) 0.030(2) -0.011(2) -0.0043(18) -0.016(2)
C22 0.029(3) 0.046(3) 0.037(3) -0.019(2) -0.013(2) -0.006(2)
C23 0.050(3) 0.038(3) 0.035(3) -0.014(2) -0.024(2) 0.004(2)
N13' 0.050(3) 0.038(3) 0.035(3) -0.014(2) -0.024(2) 0.004(2)
C24 0.039(5) 0.039(4) 0.032(4) -0.008(3) -0.016(4) -0.009(3)
C25 0.042(5) 0.055(5) 0.048(5) -0.018(4) -0.016(4) -0.016(4)
C24' 0.039(5) 0.039(4) 0.032(4) -0.008(3) -0.016(4) -0.009(3)
C25' 0.042(5) 0.055(5) 0.048(5) -0.018(4) -0.016(4) -0.016(4)
C26 0.041(3) 0.070(4) 0.045(3) -0.019(3) -0.023(3) -0.004(3)
C27 0.034(3) 0.039(3) 0.028(2) -0.015(2) 0.001(2) -0.015(2)
C28 0.045(6) 0.047(5) 0.037(4) -0.008(4) -0.008(4) -0.013(4)
C28' 0.045(6) 0.047(5) 0.037(4) -0.008(4) -0.008(4) -0.013(4)
C29 0.070(4) 0.071(4) 0.037(3) -0.008(3) -0.011(3) -0.042(4)
C30 0.077(5) 0.071(4) 0.062(4) 0.002(3) -0.036(4) -0.041(4)
C31 0.037(3) 0.087(5) 0.040(3) -0.024(3) -0.001(3) -0.001(3)
C32 0.045(3) 0.076(4) 0.037(3) -0.022(3) -0.005(2) -0.033(3)
C33 0.043(3) 0.053(3) 0.024(2) -0.010(2) -0.005(2) -0.026(3)
C34 0.055(3) 0.046(3) 0.028(2) 0.004(2) -0.019(2) -0.031(3)
C35 0.041(3) 0.040(3) 0.031(2) -0.002(2) -0.012(2) -0.022(2)
C36 0.046(3) 0.032(3) 0.048(3) 0.002(2) -0.025(3) -0.014(2)
C37 0.036(3) 0.026(2) 0.038(3) -0.006(2) -0.013(2) -0.007(2)
C38 0.036(3) 0.037(3) 0.044(3) -0.004(2) -0.026(2) -0.002(2)
C39 0.028(2) 0.037(3) 0.036(3) -0.003(2) -0.016(2) -0.007(2)
C40 0.039(3) 0.046(3) 0.044(3) 0.000(2) -0.023(3) -0.013(2)
C41 0.058(4) 0.034(3) 0.079(4) -0.017(3) -0.027(3) -0.010(3)
C42 0.063(4) 0.045(3) 0.071(4) 0.013(3) -0.036(3) -0.022(3)
F7 0.042(2) 0.136(4) 0.060(2) -0.049(2) 0.0014(17) -0.043(2)
F8 0.057(2) 0.086(3) 0.074(3) -0.049(2) -0.0002(19) -0.025(2)
F9 0.072(3) 0.109(3) 0.0341(18) -0.009(2) 0.0100(17) -0.043(2)
F10 0.066(2) 0.079(3) 0.072(2) -0.030(2) -0.018(2) -0.033(2)
F11 0.064(2) 0.062(2) 0.114(3) 0.010(2) -0.066(2) -0.022(2)
F12 0.052(2) 0.084(3) 0.053(2) -0.0012(18) -0.0173(17) -0.038(2)
O1 0.039(2) 0.040(2) 0.047(2) -0.0040(17) -0.0145(17) -0.0118(17)
O2 0.066(3) 0.047(2) 0.039(2) -0.0123(18) -0.011(2) -0.003(2)
O3 0.106(6) 0.195(9) 0.136(7) -0.068(7) -0.041(5) -0.032(6)
C43 0.106(8) 0.152(10) 0.106(8) -0.083(8) -0.037(7) -0.001(8)
C44 0.111(9) 0.162(12) 0.136(10) -0.078(9) -0.012(8) -0.063(9)
C45 0.33(3) 0.161(15) 0.179(15) 0.029(12) -0.075(17) -0.152(18)
C46 0.167(14) 0.103(10) 0.194(15) -0.043(10) -0.091(13) 0.024(10)

loop_
_atom_type_symbol
_atom_type_description
_atom_type_scat_dispersion_real
_atom_type_scat_dispersion_imag
_atom_type_scat_source
C C 0.0033 0.0016 'International Tables Vol C Tables 4.2.6.8 and 6.1.1.4'
H H 0.0000 0.0000 'International Tables Vol C Tables 4.2.6.8 and 6.1.1.4'
N N 0.0061 0.0033 'International Tables Vol C Tables 4.2.6.8 and 6.1.1.4'
F F 0.0171 0.0103 'International Tables Vol C Tables 4.2.6.8 and 6.1.1.4'
Pt Pt -1.7033 8.3905 'International Tables Vol C Tables 4.2.6.8 and 6.1.1.4'
O O 0.0106 0.0060 'International Tables Vol C Tables 4.2.6.8 and 6.1.1.4'

loop_
_geom_angle_atom_site_label_1
_geom_angle_atom_site_label_2
_geom_angle_atom_site_label_3
_geom_angle
_geom_angle_site_symmetry_1
_geom_angle_site_symmetry_3
C6 Pt1 C1 79.09(19) . .
C6 Pt1 N2 173.04(16) . .
C1 Pt1 N2 98.56(17) . .
C6 Pt1 N3 99.20(17) . .
C1 Pt1 N3 176.76(16) . .
N2 Pt1 N3 82.81(15) . .
C12 N1 N2 103.9(4) . .
C14 N2 N1 111.2(4) . .
C14 N2 Pt1 125.0(3) . .
N1 N2 Pt1 123.6(3) . .
C16 N3 N4 110.5(4) . .
C16 N3 Pt1 124.7(3) . .
N4 N3 Pt1 124.8(3) . .
C18 N4 N3 104.5(4) . .
C5 N5 C1 122.6(5) . .
C5 N5 C9 115.4(5) . .
C1 N5 C9 121.8(4) . .
C6 N6 C7 113.2(4) . .
C6 N6 C2 115.3(4) . .
C7 N6 C2 129.5(4) . .
C6 N7 C10 126.2(5) . .
C6 N7 C8 109.1(5) . .
C10 N7 C8 124.6(5) . .
N5 C1 C2 113.0(4) . .
N5 C1 Pt1 133.0(4) . .
C2 C1 Pt1 114.0(3) . .
C3 C2 C1 122.7(5) . .
C3 C2 N6 124.2(5) . .
C1 C2 N6 112.6(4) . .
C4 C3 C2 120.1(6) . .
C5 C4 C3 117.7(7) . .
C4 C5 N5 123.1(7) . .
N7 C6 N6 106.8(4) . .
N7 C6 Pt1 140.1(4) . .
N6 C6 Pt1 113.0(3) . .
N6 C7 C8 103.5(4) . .
C7 C8 N7 107.4(5) . .
F3 C11 F1 107.0(5) . .
F3 C11 F2 106.6(5) . .
F1 C11 F2 105.1(5) . .
F3 C11 C12 111.6(5) . .
F1 C11 C12 113.1(5) . .
F2 C11 C12 113.0(5) . .
N1 C12 C13 113.2(4) . .
N1 C12 C11 119.6(5) . .
C13 C12 C11 127.2(5) . .
C12 C13 C14 104.5(4) . .
N2 C14 C13 107.2(4) . .
N2 C14 C15 120.6(4) . .
C13 C14 C15 132.1(5) . .
C14 C15 C16 108.2(4) . .
C14 C15 C21 108.9(4) . .
C16 C15 C21 110.3(5) . .
C14 C15 C20 109.4(4) . .
C16 C15 C20 111.3(4) . .
C21 C15 C20 108.7(5) . .
N3 C16 C17 108.7(4) . .
N3 C16 C15 120.6(4) . .
C17 C16 C15 130.7(4) . .
C16 C17 C18 104.1(4) . .
N4 C18 C17 112.2(4) . .
N4 C18 C19 120.0(5) . .
C17 C18 C19 127.8(5) . .
F5 C19 F6 105.8(6) . .
F5 C19 F4 104.9(6) . .
F6 C19 F4 100.8(6) . .
F6' C19 F4' 98.4(19) . .
F6' C19 F5' 117.3(19) . .
F4' C19 F5' 108.4(18) . .
F5 C19 C18 115.1(5) . .
F6' C19 C18 115.9(13) . .
F6 C19 C18 115.0(5) . .
F4 C19 C18 113.7(5) . .
F4' C19 C18 111.1(13) . .
F5' C19 C18 105.5(11) . .
C22 Pt2 C27 78.8(2) . .
C22 Pt2 N9 98.91(19) . .
C27 Pt2 N9 171.16(18) . .
C22 Pt2 N10 175.69(18) . .
C27 Pt2 N10 99.44(18) . .
N9 Pt2 N10 82.20(15) . .
C33 N8 N9 105.0(4) . .
N8 N9 C35 111.8(4) . .
N8 N9 Pt2 122.1(3) . .
C35 N9 Pt2 125.4(3) . .
C37 N10 N11 111.1(4) . .
C37 N10 Pt2 125.3(3) . .
N11 N10 Pt2 123.5(3) . .
C39 N11 N10 105.4(4) . .
C26 N12 C22 117.4(5) . .
C26 N12 C30 120.3(5) . .
C22 N12 C30 122.1(5) . .
C27 N13 C28 107.4(6) . .
C27 N13 C23 113.4(4) . .
C28 N13 C23 138.5(6) . .
C27 C23' C24' 138.9(8) . .
C27 C23' N13' 113.4(4) . .
C24' C23' N13' 107.1(8) . .
C27 N14 C29 115.2(5) . .
C27 N14 C31 124.4(5) . .
C29 N14 C31 120.0(5) . .
N12 C22 N13' 110.4(4) . .
N12 C22 C23 110.4(4) . .
N12 C22 Pt2 134.6(4) . .
N13' C22 Pt2 115.0(4) . .
C23 C22 Pt2 115.0(4) . .
C24 C23 C22 132.7(6) . .
C24 C23 N13 114.0(6) . .
C22 C23 N13 113.0(4) . .
C22 N13' C23' 113.0(4) . .
C22 N13' C28' 100.9(8) . .
C23' N13' C28' 145.2(8) . .
C23 C24 C25 110.1(9) . .
C26 C25 C24 118.5(10) . .
C23' C24' C25' 104.2(12) . .
C29 C25' C24' 119.6(16) . .
C25 C26 N12 130.7(7) . .
N12 C26 C28' 97.9(8) . .
N14 C27 C23' 107.8(4) . .
N14 C27 N13 107.8(4) . .
N14 C27 Pt2 137.1(4) . .
C23' C27 Pt2 114.6(4) . .
N13 C27 Pt2 114.6(4) . .
N13 C28 C29 107.6(8) . .
N13' C28' C26 113.4(12) . .
C25' C29 N14 134.1(11) . .
N14 C29 C28 101.7(6) . .
F7 C32 F8 104.9(5) . .
F7 C32 F9 106.9(4) . .
F8 C32 F9 106.0(4) . .
F7 C32 C33 113.5(4) . .
F8 C32 C33 113.2(4) . .
F9 C32 C33 111.8(5) . .
N8 C33 C34 111.9(5) . .
N8 C33 C32 118.6(5) . .
C34 C33 C32 129.4(5) . .
C33 C34 C35 105.3(4) . .
N9 C35 C34 105.9(5) . .
N9 C35 C36 121.1(4) . .
C34 C35 C36 132.9(5) . .
C35 C36 C37 107.3(4) . .
C35 C36 C42 110.2(5) . .
C37 C36 C42 109.9(4) . .
C35 C36 C41 110.4(4) . .
C37 C36 C41 110.8(5) . .
C42 C36 C41 108.2(5) . .
N10 C37 C38 107.5(4) . .
N10 C37 C36 121.3(4) . .
C38 C37 C36 130.9(4) . .
C39 C38 C37 104.2(4) . .
N11 C39 C38 111.8(4) . .
N11 C39 C40 119.2(4) . .
C38 C39 C40 128.9(4) . .
F11 C40 F12 106.7(5) . .
F11 C40 F10 106.1(4) . .
F12 C40 F10 104.3(4) . .
F11 C40 C39 113.0(4) . .
F12 C40 C39 112.9(4) . .
F10 C40 C39 113.0(5) . .
C43 O3 C46 106.0(10) . .
O3 C43 C44 112.2(11) . .
C43 C44 C45 107.0(12) . .
C46 C45 C44 99.9(11) . .
O3 C46 C45 112.6(12) . .

loop_
_geom_bond_atom_site_label_1
_geom_bond_atom_site_label_2
_geom_bond_distance
_geom_bond_site_symmetry_2
Pt1 C6 1.982(4) .
Pt1 C1 1.985(5) .
Pt1 N2 2.049(4) .
Pt1 N3 2.053(4) .
N1 C12 1.335(6) .
N1 N2 1.373(5) .
N2 C14 1.355(6) .
N3 C16 1.359(6) .
N3 N4 1.362(5) .
N4 C18 1.353(6) .
N5 C5 1.352(7) .
N5 C1 1.355(6) .
N5 C9 1.476(7) .
N6 C6 1.376(6) .
N6 C7 1.399(6) .
N6 C2 1.401(6) .
N7 C6 1.328(6) .
N7 C10 1.445(7) .
N7 C8 1.460(7) .
C1 C2 1.391(6) .
C2 C3 1.363(7) .
C3 C4 1.348(9) .
C4 C5 1.297(10) .
C7 C8 1.408(8) .
C11 F3 1.327(6) .
C11 F1 1.333(6) .
C11 F2 1.344(7) .
C11 C12 1.490(7) .
C12 C13 1.375(7) .
C13 C14 1.386(7) .
C14 C15 1.504(7) .
C15 C16 1.511(7) .
C15 C21 1.527(7) .
C15 C20 1.535(8) .
C16 C17 1.371(7) .
C17 C18 1.390(7) .
C18 C19 1.457(7) .
C19 F5 1.306(7) .
C19 F6' 1.335(10) .
C19 F6 1.341(8) .
C19 F4 1.342(7) .
C19 F4' 1.35(4) .
C19 F5' 1.36(3) .
Pt2 C22 1.981(5) .
Pt2 C27 1.982(5) .
Pt2 N9 2.042(4) .
Pt2 N10 2.049(4) .
N8 C33 1.333(6) .
N8 N9 1.351(5) .
N9 C35 1.358(6) .
N10 C37 1.350(6) .
N10 N11 1.353(5) .
N11 C39 1.340(6) .
N12 C26 1.353(6) .
N12 C22 1.355(6) .
N12 C30 1.465(7) .
N13 C27 1.366(7) .
N13 C28 1.426(11) .
N13 C23 1.432(7) .
C23' C27 1.366(7) .
C23' C24' 1.371(14) .
C23' N13' 1.432(7) .
N14 C27 1.339(6) .
N14 C29 1.370(7) .
N14 C31 1.464(7) .
C22 N13' 1.377(7) .
C22 C23 1.377(7) .
C23 C24 1.376(9) .
N13' C28' 1.467(19) .
C24 C25 1.383(14) .
C25 C26 1.245(11) .
C24' C25' 1.40(2) .
C25' C29 1.180(16) .
C26 C28' 1.476(18) .
C28 C29 1.475(13) .
C32 F7 1.332(6) .
C32 F8 1.332(7) .
C32 F9 1.341(6) .
C32 C33 1.474(7) .
C33 C34 1.374(7) .
C34 C35 1.395(7) .
C35 C36 1.497(7) .
C36 C37 1.498(7) .
C36 C42 1.526(7) .
C36 C41 1.556(8) .
C37 C38 1.396(6) .
C38 C39 1.385(7) .
C39 C40 1.471(7) .
C40 F11 1.314(6) .
C40 F12 1.334(6) .
C40 F10 1.341(6) .
O3 C43 1.365(11) .
O3 C46 1.374(14) .
C43 C44 1.395(13) .
C44 C45 1.512(18) .
C45 C46 1.491(19) .
